data_2004872
loop_
_publ_author_name
'Abdellahi, M. O.'
'Jouini, T.'

_publ_contact_author
;
 Prof. Tahar JOUINI
 D\'epartement de Chimie
 Facult\'e des Sciences
 Campus Universitaire
 Tunis 1060
 Tunisie.
;
_publ_section_title
;
 <i>m</i>-Anisidinium Dihydrogenmonoarsenate
;
_journal_issue 5
_journal_name_full 'Acta Crystallographica Section C'
_journal_page_first 1198
_journal_page_last 1200
_journal_paper_doi 10.1107/S0108270195012947
_journal_volume 52
_journal_year 1996
_chemical_formula_moiety 'C7 H12 As N O5'
_chemical_formula_structural (1,3-CH3O-C6H4-NH3)H2AsO4
_chemical_formula_sum 'C7 H12 As N O5'
_chemical_formula_weight 265.10
_chemical_name_systematic
;
 m-Anisidinium Dihydrogenmonoarsenate
;
_space_group_IT_number 14
_symmetry_cell_setting monoclinic
_symmetry_space_group_name_Hall '-P 2bc'
_symmetry_space_group_name_H-M 'P 1 1 21/b'
_audit_creation_method SHELXL
_cell_angle_alpha 90.00
_cell_angle_beta 90.00
_cell_angle_gamma 93.50(10)
_cell_formula_units_Z 4
_cell_length_a 15.320(3)
_cell_length_b 7.9150(10)
_cell_length_c 8.7630(10)
_cell_measurement_reflns_used 25
_cell_measurement_temperature 293(2)
_cell_measurement_theta_max 16
_cell_measurement_theta_min 12
_cell_volume 1060.6(3)
_computing_cell_refinement 'CAD-4 Software'
_computing_data_collection 'CAD-4 Software (Enraf-Nonius, 1989)'
_computing_data_reduction 'MolEN (Fair, 1990)'
_computing_molecular_graphics 'ORTEPII (Johnson, 1976)'
_computing_publication_material SHELXL93
_computing_structure_refinement SHELXL93
_computing_structure_solution SHELXS86
_diffrn_ambient_temperature 293(2)
_diffrn_measurement_device 'CAD4 diffractometer'
_diffrn_measurement_method \w/2\q
_diffrn_radiation_monochromator graphite
_diffrn_radiation_source 'fine-focus sealed tube'
_diffrn_radiation_type MoK\a
_diffrn_radiation_wavelength 0.71200
_diffrn_reflns_av_R_equivalents 0.0383
_diffrn_reflns_av_sigmaI/netI 0.0363
_diffrn_reflns_limit_h_max 18
_diffrn_reflns_limit_h_min 0
_diffrn_reflns_limit_k_max 9
_diffrn_reflns_limit_k_min -9
_diffrn_reflns_limit_l_max 10
_diffrn_reflns_limit_l_min 0
_diffrn_reflns_number 1932
_diffrn_reflns_theta_max 25.02
_diffrn_reflns_theta_min 1.33
_diffrn_standards_decay_% 2
_diffrn_standards_interval_time 60
_diffrn_standards_number 3
_exptl_absorpt_coefficient_mu 3.202
_exptl_absorpt_correction_type none
_exptl_crystal_colour colourless
_exptl_crystal_density_diffrn 1.660
_exptl_crystal_description plate
_exptl_crystal_F_000 536
_exptl_crystal_size_max 0.20
_exptl_crystal_size_mid 0.11
_exptl_crystal_size_min 0.08
_refine_diff_density_max 0.854
_refine_diff_density_min -1.062
_refine_ls_extinction_coef 0.0010(10)
_refine_ls_extinction_method 'SHELXL93 (Sheldrick, 1993)'
_refine_ls_goodness_of_fit_all 1.304
_refine_ls_goodness_of_fit_obs 1.331
_refine_ls_hydrogen_treatment 'refall except H1N and HC6'
_refine_ls_matrix_type full
_refine_ls_number_parameters 170
_refine_ls_number_reflns 1861
_refine_ls_number_restraints 0
_refine_ls_restrained_S_all 1.304
_refine_ls_restrained_S_obs 1.331
_refine_ls_R_factor_all 0.0707
_refine_ls_R_factor_obs 0.0507
_refine_ls_shift/esd_max 0.059
_refine_ls_shift/esd_mean 0.003
_refine_ls_structure_factor_coef Fsqd
_refine_ls_weighting_details 'w = 1/[\s^2^(Fo^2^)+(0.0788P)^2^+0.9240P] where P=(Fo^2^+2Fc^2^)/3'
_refine_ls_weighting_scheme calc
_refine_ls_wR_factor_all 0.1525
_refine_ls_wR_factor_obs 0.1359
_reflns_number_observed 1454
_reflns_number_total 1861
_reflns_observed_criterion >2sigma(I)
_cod_data_source_file du1130.cif
_cod_data_source_block abd2
_cod_depositor_comments
;
The following automatic conversions were performed:

'_chemical_melting_point' value 'none' was changed to '?' - the value
is undefined or not given.

Automatic conversion script
Id: cif_fix_values 1715 2011-07-08 13:25:40Z adriana 

The following automatic conversions were performed:

'_refine_ls_weighting_scheme' value 'calc w =
1/[\s^2^(Fo^2^)+(0.0788P)^2^+0.9240P] where P=(Fo^2^+2Fc^2^)/3' was
changed to 'calc'. New tag '_refine_ls_weighting_details' was
created. The value of the new tag was set to 'w =
1/[\s^2^(Fo^2^)+(0.0788P)^2^+0.9240P] where P=(Fo^2^+2Fc^2^)/3'.

Automatic conversion script
Id: cif_fix_values 3143 2015-03-26 13:38:13Z robertas 
;
_cod_original_sg_symbol_H-M 'P 1 21/b'
_cod_database_code 2004872

loop_
_symmetry_equiv_pos_as_xyz
'x, y, z'
'-x, -y+1/2, z+1/2'
'-x, -y, -z'
'x, y-1/2, -z-1/2'

loop_
_atom_site_aniso_label
_atom_site_aniso_U_11
_atom_site_aniso_U_22
_atom_site_aniso_U_33
_atom_site_aniso_U_12
_atom_site_aniso_U_13
_atom_site_aniso_U_23
As 0.0380(4) 0.0225(4) 0.0282(4) 0.0103(2) -0.0020(3) 0.0003(3)
O1 0.059(3) 0.031(3) 0.042(3) 0.016(2) -0.015(2) -0.007(2)
O2 0.045(3) 0.030(2) 0.032(2) 0.010(2) 0.007(2) 0.000(2)
O3 0.043(3) 0.028(3) 0.093(5) 0.012(2) 0.018(3) 0.021(3)
O4 0.087(4) 0.035(3) 0.027(3) 0.019(3) -0.003(3) -0.004(3)
O5 0.051(4) 0.185(8) 0.050(4) 0.025(4) -0.008(3) -0.008(5)
N 0.035(3) 0.029(3) 0.041(4) 0.008(2) 0.001(3) 0.003(3)
C1 0.033(3) 0.047(4) 0.037(4) 0.007(3) -0.002(3) -0.006(3)
C2 0.042(4) 0.053(5) 0.040(5) 0.015(3) -0.004(4) 0.005(4)
C3 0.043(5) 0.108(8) 0.045(5) 0.024(5) -0.001(4) 0.007(5)
C4 0.037(5) 0.222(15) 0.043(6) 0.025(7) -0.001(4) 0.006(7)
C5 0.051(7) 0.33(3) 0.061(7) 0.043(10) 0.030(6) 0.006(12)
C6 0.047(5) 0.197(14) 0.043(6) 0.029(7) 0.008(4) 0.001(7)
C7 0.085(10) 0.17(2) 0.040(7) 0.037(12) -0.003(6) 0.012(8)

loop_
_atom_site_label
_atom_site_occupancy
_atom_site_fract_x
_atom_site_fract_y
_atom_site_fract_z
_atom_site_U_iso_or_equiv
_atom_site_thermal_displace_type
_atom_site_calc_flag
_atom_site_type_symbol
As 1 .43245(4) .24242(7) .96687(8) .0292(3) Uani d As
O1 1 .3676(3) .3274(6) .8423(6) .0440(10) Uani d O
O2 1 .5285(3) .1915(5) .8994(5) .0350(10) Uani d O
O3 1 .3782(4) .0680(7) 1.0433(8) .055(2) Uani d O
O4 1 .4466(4) .3851(7) 1.1111(7) .049(2) Uani d O
O5 1 .1047(4) .1610(10) .1941(8) .094(3) Uani d O
N 1 .3344(4) .1491(8) .5808(8) .0350(10) Uani d N
C1 1 .2440(4) .1641(9) .5308(9) .039(2) Uani d C
C2 1 .2233(5) .1570(10) .3794(9) .044(2) Uani d C
C3 1 .1358(5) .1660(10) .3400(10) .065(3) Uani d C
C4 1 .0735(6) .185(2) .4480(10) .100(5) Uani d C
C5 1 .0978(8) .196(3) .597(2) .144(8) Uani d C
C6 1 .1834(6) .183(2) .6420(10) .095(4) Uani d C
C7 1 .1650(10) .154(3) .073(2) .098(6) Uani d C
H1N 1 .3623 .2373 .6667 .08(3) Uiso d H
H2N 1 .341(5) .049(12) .607(10) .06(3) Uiso d H
H3N 1 .367(5) .181(9) .512(8) .03(2) Uiso d H
HC2 1 .268(5) .136(9) .314(9) .05(2) Uiso d H
HC4 1 .009(8) .177(14) .416(13) .10(4) Uiso d H
HC5 1 .077(10) .120(19) .673(17) .16(6) Uiso d H
HC6 1 .2105 .1581 .7450 .10(4) Uiso d H
H1C7 1 .184(7) .068(13) .096(13) .07(4) Uiso d H
H2C7 1 .134(8) .165(15) -.002(14) .09(4) Uiso d H
H3C7 1 .200(7) .252(13) .056(11) .06(3) Uiso d H
HO3 1 .398(6) .002(11) 1.063(10) .04(3) Uiso d H
HO4 1 .458(4) .346(8) 1.175(7) .01(2) Uiso d H

loop_
_atom_type_symbol
_atom_type_description
_atom_type_scat_dispersion_real
_atom_type_scat_dispersion_imag
_atom_type_scat_source
As As 0.0499 2.0058 'International Tables Vol C Tables 4.2.6.8 and 6.1.1.4'
O O 0.0106 0.0060 'International Tables Vol C Tables 4.2.6.8 and 6.1.1.4'
N N 0.0061 0.0033 'International Tables Vol C Tables 4.2.6.8 and 6.1.1.4'
C C 0.0033 0.0016 'International Tables Vol C Tables 4.2.6.8 and 6.1.1.4'
H H 0.0000 0.0000 'International Tables Vol C Tables 4.2.6.8 and 6.1.1.4'

loop_
_geom_angle_atom_site_label_1
_geom_angle_atom_site_label_2
_geom_angle_atom_site_label_3
_geom_angle
_geom_angle_publ_flag
O1 As O2 115.4(2) y
O1 As O4 106.1(3) y
O2 As O4 110.3(3) y
O1 As O3 108.4(3) y
O2 As O3 109.8(2) y
O4 As O3 106.4(3) y
O1 As HO4 122.6(17) n
O2 As HO4 105.3(18) n
O4 As HO4 18.1(17) n
O3 As HO4 92.8(18) n
As O3 HO3 122.(8) n
As O4 HO4 110.(6) n
C3 O5 C7 118.7(9) y
C1 N H1N 119.2(5) n
C1 N H2N 109.(6) n
H1N N H2N 111.(6) n
C1 N H3N 109.(5) n
H1N N H3N 96.(5) n
H2N N H3N 113.(8) n
C6 C1 C2 122.9(7) y
C6 C1 N 116.7(7) y
C2 C1 N 120.4(6) y
C1 C2 C3 117.5(7) y
C1 C2 HC2 116.(5) n
C3 C2 HC2 126.(5) n
C4 C3 O5 114.0(7) y
C4 C3 C2 121.4(8) y
O5 C3 C2 124.6(8) y
C3 C4 C5 118.8(9) y
C3 C4 HC4 119.(7) n
C5 C4 HC4 122.(7) n
C4 C5 C6 122.2(10) y
C4 C5 HC5 124.(10) n
C6 C5 HC5 92.(10) n
C1 C6 C5 117.2(9) y
C1 C6 HC6 108.9(8) n
C5 C6 HC6 132.3(11) n
O5 C7 H1C7 97.(9) n
O5 C7 H2C7 103.(9) n
H1C7 C7 H2C7 123.(10) n
O5 C7 H3C7 116.(7) n
H1C7 C7 H3C7 122.(10) n
H2C7 C7 H3C7 95.(10) n

loop_
_geom_bond_atom_site_label_1
_geom_bond_atom_site_label_2
_geom_bond_distance
_geom_bond_publ_flag
As O1 1.647(5) y
As O2 1.658(4) y
As O4 1.700(5) y
As O3 1.705(6) y
As HO4 2.03(6) n
O3 HO3 0.64(8) n
O4 HO4 0.67(6) n
O5 C3 1.360(10) y
O5 C7 1.40(2) y
N C1 1.463(9) y
N H1N 1.096(6) n
N H2N 0.84(9) n
N H3N 0.82(8) n
C1 C6 1.360(10) y
C1 C2 1.360(10) y
C2 C3 1.390(10) y
C2 HC2 0.92(7) n
C3 C4 1.36(2) y
C4 C5 1.36(2) y
C4 HC4 1.03(12) n
C5 C6 1.38(2) y
C5 HC5 0.94(15) n
C6 HC6 1.016(10) n
C7 H1C7 0.78(10) n
C7 H2C7 0.81(13) n
C7 H3C7 0.93(9) n

loop_
_geom_torsion_atom_site_label_1
_geom_torsion_atom_site_label_2
_geom_torsion_atom_site_label_3
_geom_torsion_atom_site_label_4
_geom_torsion
C6 C1 C2 C3 -1.4(14)
N C1 C2 C3 177.9(8)
C7 O5 C3 C4 175.5(16)
C7 O5 C3 C2 -3.7(19)
C1 C2 C3 C4 1.1(16)
C1 C2 C3 O5 -179.8(9)
O5 C3 C4 C5 -178.7(16)
C2 C3 C4 C5 1.(2)
C3 C4 C5 C6 -2.(3)
C2 C1 C6 C5 0.(2)
N C1 C6 C5 -179.3(14)
C4 C5 C6 C1 2.(3)

loop_
_cod_related_entry_id
_cod_related_entry_database
_cod_related_entry_code
1 ChemSpider 30652148
